data_4330138
loop_
_publ_author_name
'Laurent Jantsky'
'Hiroshi Okamoto'
'Antoine Demont'
'Helmer Fjellv\%ag'

_publ_contact_author_address
;Centre for Materials Science and Nanotechnology, 
Department of Chemistry,
University of Oslo
P.O.Box 1033, Blindern,
N-0315 Oslo, 
Norway
;
_publ_contact_author_email helmer.fjellvag@kjemi.uio.no
_publ_contact_author_name 'Professor H. Fjellv\%ag'
_publ_section_title
;
 Tuning of Water and Hydroxide Content of Intercalated
 Ruddlesden-Popper-type Oxides in the PrSr3Co1.5Fe1.5O10-\dSystem
;
_journal_name_full 'Inorganic Chemistry'
_journal_page_first 9181
_journal_page_last 9191
_journal_paper_doi 10.1021/ic300001s
_journal_volume 51
_journal_year 2012
_chemical_formula_sum 'Co1.5 Fe1.5 H2 O10 Pr Sr3'
_chemical_formula_weight 735.93
_chemical_name_systematic ' PrSr3Co1.5Fe1.5O8(OH)2'
_space_group_IT_number 47
_symmetry_cell_setting orthorhombic
_symmetry_space_group_name_Hall '-P 2 2'
_symmetry_space_group_name_H-M 'P m m m'
_cell_angle_alpha 90.00000
_cell_angle_beta 90.00000
_cell_angle_gamma 90.00000
_cell_formula_units_Z 1
_cell_length_a 3.874(5)
_cell_length_b 3.875(5)
_cell_length_c 16.1953(15)
_cell_measurement_temperature 343.15
_cell_volume 243.1(4)
_computing_structure_refinement FULLPROF
_diffrn_detector_type Mar345
_diffrn_measurement_device_type Image-plate
_diffrn_radiation_monochromator Si
_diffrn_radiation_type synchrotron
_diffrn_radiation_wavelength 0.70417
_diffrn_source ESRF
_pd_char_colour black
_pd_char_particle_morphology powder
_pd_instr_location ' SNBL, station BM 01A, ESRF Grenoble, France'
_pd_meas_2theta_range_inc 0.022727
_pd_meas_2theta_range_max 36.98864
_pd_meas_2theta_range_min 0.14764
_pd_meas_number_of_points 1623
_pd_proc_2theta_range_inc 0.022727
_pd_proc_2theta_range_max 37.0055
_pd_proc_2theta_range_min 0.1645
_pd_proc_info_excluded_regions
;
0 to 1.85 due to beam stop
35.5 37.00 due to edge effects from the detector
;
_pd_proc_ls_background_function User-Defined
_pd_proc_ls_pref_orient_corr ' none'
_pd_proc_ls_profile_function TCH-PseudoVoigt
_pd_proc_ls_prof_R_factor 1.3182
_pd_proc_ls_prof_wR_expected 3.5373
_pd_proc_ls_prof_wR_factor 1.8560
_pd_proc_wavelength 0.704170
_pd_spec_mounting ' Quartz glass capillary.'
_pd_spec_mount_mode transmission
_pd_spec_shape cylinder
_refine_ls_number_parameters 17
_refine_ls_number_reflns 162
_refine_ls_number_restraints 4
_refine_ls_R_I_factor 9.1181
_cod_data_source_file ic300001s_si_003_2.cif
_cod_data_source_block RP3_Hydroxide
_cod_depositor_comments
;
The following automatic conversions were performed:

'_cell_measurement_temperature' value '70C' was changed to '343.15' -
it was converted from degrees Celsius(C) to Kelvins(K).

Automatic conversion script
Id: cif_fix_values 1891 2012-01-12 08:04:46Z andrius 
;
_cod_original_cell_volume 243.1(5)
_cod_original_formula_sum Co1.5Fe1.5H2O10PrSr3
_cod_database_code 4330138
_pd_proc_ls_prof_cr_factor 15.4161
_pd_proc_ls_prof_cwr_factor 10.9597
_pd_proc_ls_prof_cwr_expected 20.8877
_pd_proc_ls_prof_chi2 0.2753
_pd_proc_ls_prof_echi2 0.2964

loop_
_symmetry_equiv_pos_as_xyz
x,y,z
x,-y,-z
-x,y,-z
-x,-y,z
-x,-y,-z
-x,y,z
x,-y,z
x,y,-z

loop_
_atom_site_label
_atom_site_fract_x
_atom_site_fract_y
_atom_site_fract_z
_atom_site_U_iso_or_equiv
_atom_site_occupancy
_atom_site_adp_type
_atom_site_type_symbol
OH 0.00000 0.00000 0.421(2) 0.01267 1.00000 Uiso O-2
O1 0.50000 0.00000 0.00000 0.01267 1.00000 Uiso O-2
O1b 0.00000 0.50000 0.00000 0.01267 1.00000 Uiso O-2
O2 0.00000 0.00000 0.145(2) 0.01267 1.00000 Uiso O-2
O3 0.50000 0.00000 0.2731(17) 0.01267 1.00000 Uiso O-2
O3b 0.00000 0.50000 0.2731(17) 0.01267 1.00000 Uiso O-2
Pr1 0.50000 0.50000 0.1269(6) 0.00317 0.22000 Uiso Pr+3
Pr2 0.50000 0.50000 0.3557(5) 0.00317 0.28000 Uiso Pr+3
Srr1 0.50000 0.50000 0.1269(6) 0.00317 0.78000 Uiso Sr+2
Sr2 0.50000 0.50000 0.3557(5) 0.00317 0.72000 Uiso Sr+2
0.0000 0.00000 0.00000 0.00000 0.00633 0.60000 Uiso Co+3
0.0000 0.00000 0.00000 0.2375(10) 0.00633 0.45000 Uiso Co+3
0.0000 0.00000 0.00000 0.00000 0.00633 0.40000 Uiso Fe+3
Fe2 0.00000 0.00000 0.2375(10) 0.00633 0.55000 Uiso Fe+3

loop_
_atom_type_symbol
_atom_type_scat_Cromer_Mann_a1
_atom_type_scat_Cromer_Mann_b1
_atom_type_scat_Cromer_Mann_a2
_atom_type_scat_Cromer_Mann_b2
_atom_type_scat_Cromer_Mann_a3
_atom_type_scat_Cromer_Mann_b3
_atom_type_scat_Cromer_Mann_a4
_atom_type_scat_Cromer_Mann_b4
_atom_type_scat_Cromer_Mann_c
_atom_type_scat_dispersion_real
_atom_type_scat_dispersion_imag
_atom_type_scat_source
o-2 4.75800 7.83100 3.63700 30.05000 0.00000 0.00000 0.00000 0.00000 1.59400 0.00800 0.00600 International_Tables_for_Crystallography_Vol.C(1991)_Tables_6.1.1.4_and_6.1.1.5
pr+3 21.37270 2.64520 19.74910 0.21430 12.13290 15.32300 0.97518 36.40650 1.77132 -0.53000 2.84500 International_Tables_for_Crystallography_Vol.C(1991)_Tables_6.1.1.4_and_6.1.1.5
sr+2 18.08740 1.49070 8.13730 12.69630 2.56540 24.56510 -34.19300 -0.01380 41.40250 -1.65700 3.26400 International_Tables_for_Crystallography_Vol.C(1991)_Tables_6.1.1.4_and_6.1.1.5
co+3 10.33800 3.90969 7.88173 0.23867 4.76795 8.35583 0.72559 18.34910 0.28667 0.29900 0.97300 International_Tables_for_Crystallography_Vol.C(1991)_Tables_6.1.1.4_and_6.1.1.5
fe+3 11.17640 4.61470 7.38630 0.30050 3.39480 11.67290 0.07240 38.55660 0.97070 0.30100 0.84500 International_Tables_for_Crystallography_Vol.C(1991)_Tables_6.1.1.4_and_6.1.1.5
